data_1561117
loop_
_publ_author_name
'Huang, Guo-Zhen'
'Zou, Xin'
'Zhu, Zhi-Biao'
'Deng, Zhao-Peng'
'Huo, Li-Hua'
'Gao, Shan'

_publ_section_title
;
 Syntheses and characterizations of secondary Pb--O bonding supported
 Pb(II)-sulfonate complexes
;
_journal_name_full 'Journal of Solid State Chemistry'
_journal_page_first 214
_journal_page_last 223
_journal_paper_doi 10.1016/j.jssc.2018.03.025
_journal_volume 262
_journal_year 2018
_chemical_formula_moiety 'C7 H6 O8 Pb S, H2 O'
_chemical_formula_sum 'C7 H8 O9 Pb S'
_chemical_formula_weight 475.38
_space_group_IT_number 2
_space_group_name_Hall '-P 1'
_space_group_name_H-M_alt 'P -1'
_symmetry_cell_setting triclinic
_symmetry_space_group_name_Hall '-P 1'
_symmetry_space_group_name_H-M 'P -1'
_atom_sites_solution_hydrogens geom
_atom_sites_solution_primary direct
_atom_sites_solution_secondary difmap
_cell_angle_alpha 77.311(6)
_cell_angle_beta 77.716(6)
_cell_angle_gamma 89.372(6)
_cell_formula_units_Z 2
_cell_length_a 7.5071(6)
_cell_length_b 7.8198(6)
_cell_length_c 9.5851(7)
_cell_measurement_reflns_used 2875
_cell_measurement_temperature 295(2)
_cell_measurement_theta_max 28.88
_cell_measurement_theta_min 3.31
_cell_volume 536.00(7)
_computing_cell_refinement
;
CrysAlis Pro (Agilent, 2013)
;
_computing_data_collection
;
CrysAlis Pro (Agilent, 2013)
;
_computing_data_reduction
;
CrysAlis Pro (Agilent, 2013)
;
_computing_molecular_graphics '(K. Brandenburg, Diamond 3.1, 2009)'
_computing_publication_material '(K. Brandenburg, Diamond 3.1, 2009)'
_computing_structure_refinement 'SHELXL-97 (Sheldrick, 1997)'
_computing_structure_solution 'SHELXS-97 (Sheldrick, 1990)'
_diffrn_ambient_temperature 295(2)
_diffrn_detector_area_resol_mean 16.1954
_diffrn_measured_fraction_theta_full 0.988
_diffrn_measured_fraction_theta_max 0.988
_diffrn_measurement_device_type 'Xcalibur, Eos'
_diffrn_measurement_method '\w scans'
_diffrn_radiation_monochromator graphite
_diffrn_radiation_source 'Enhance (Mo) X-ray Source'
_diffrn_radiation_type MoK\a
_diffrn_radiation_wavelength 0.71073
_diffrn_reflns_av_R_equivalents 0.0324
_diffrn_reflns_av_sigmaI/netI 0.0666
_diffrn_reflns_limit_h_max 9
_diffrn_reflns_limit_h_min -9
_diffrn_reflns_limit_k_max 10
_diffrn_reflns_limit_k_min -10
_diffrn_reflns_limit_l_max 9
_diffrn_reflns_limit_l_min -12
_diffrn_reflns_number 3172
_diffrn_reflns_theta_full 27.55
_diffrn_reflns_theta_max 27.55
_diffrn_reflns_theta_min 3.17
_exptl_absorpt_coefficient_mu 15.974
_exptl_absorpt_correction_T_max 0.1611
_exptl_absorpt_correction_T_min 0.1343
_exptl_absorpt_correction_type multi-scan
_exptl_absorpt_process_details
; 
CrysAlis Pro (Agilent, 2013)
Empirical absorption correction using spherical harmonics,
 implemented in SCALE3 ABSPACK scaling algorithm. 
;
_exptl_crystal_colour colorless
_exptl_crystal_density_diffrn 2.946
_exptl_crystal_density_method 'not measured'
_exptl_crystal_description prism
_exptl_crystal_F_000 440
_exptl_crystal_size_max 0.21
_exptl_crystal_size_mid 0.19
_exptl_crystal_size_min 0.18
_refine_diff_density_max 1.516
_refine_diff_density_min -2.555
_refine_diff_density_rms 0.278
_refine_ls_extinction_method none
_refine_ls_goodness_of_fit_ref 1.012
_refine_ls_hydrogen_treatment mixed
_refine_ls_matrix_type full
_refine_ls_number_parameters 181
_refine_ls_number_reflns 2446
_refine_ls_number_restraints 32
_refine_ls_restrained_S_all 1.006
_refine_ls_R_factor_all 0.0429
_refine_ls_R_factor_gt 0.0381
_refine_ls_shift/su_max 0.001
_refine_ls_shift/su_mean 0.000
_refine_ls_structure_factor_coef Fsqd
_refine_ls_weighting_details 'calc w=1/[\s^2^(Fo^2^)+(0.0359P)^2^+0.0000P] where P=(Fo^2^+2Fc^2^)/3'
_refine_ls_weighting_scheme calc
_refine_ls_wR_factor_gt 0.0807
_refine_ls_wR_factor_ref 0.0838
_reflns_number_gt 2219
_reflns_number_total 2446
_reflns_threshold_expression >2sigma(I)
_cod_data_source_file JSSC-2018-262-214.cif
_cod_data_source_block complex8
_cod_original_cell_volume 535.99(7)
_cod_database_code 1561117

loop_
_symmetry_equiv_pos_as_xyz
'x, y, z'
'-x, -y, -z'

loop_
_atom_site_label
_atom_site_type_symbol
_atom_site_fract_x
_atom_site_fract_y
_atom_site_fract_z
_atom_site_U_iso_or_equiv
_atom_site_adp_type
_atom_site_occupancy
_atom_site_symmetry_multiplicity
_atom_site_calc_flag
_atom_site_refinement_flags
_atom_site_disorder_assembly
_atom_site_disorder_group
Pb1 Pb 0.29268(4) 1.48385(4) 0.36065(3) 0.01665(11) Uani 1 1 d . . .
S1 S 0.8125(2) 0.6243(2) 0.2663(2) 0.0157(4) Uani 1 1 d . . .
O1 O 0.8738(9) 0.5131(8) 0.1653(6) 0.0310(15) Uani 1 1 d U . .
O1W O 0.0954(8) 1.2280(9) 0.3605(7) 0.0286(14) Uani 1 1 d D . .
H1W1 H 0.062(10) 1.235(14) 0.280(4) 0.043 Uiso 1 1 d D . .
H1W2 H 0.005(7) 1.197(14) 0.431(5) 0.043 Uiso 1 1 d D . .
O2 O 0.6382(7) 0.5647(8) 0.3672(6) 0.0215(12) Uani 1 1 d . . .
O2W O 0.2482(8) 1.8445(9) 0.4649(7) 0.0337(16) Uani 1 1 d D . .
H2W1 H 0.263(13) 1.953(4) 0.422(11) 0.051 Uiso 1 1 d D . .
H2W2 H 0.322(11) 1.819(11) 0.522(9) 0.051 Uiso 1 1 d D . .
O3 O 0.9454(8) 0.6497(8) 0.3517(7) 0.0275(14) Uani 1 1 d U . .
O4 O 0.9169(8) 0.7618(8) -0.0732(6) 0.0253(14) Uani 1 1 d D . .
H4O H 0.952(13) 0.678(9) -0.014(8) 0.038 Uiso 1 1 d D . .
O5 O 0.6435(8) 1.3000(8) -0.0838(6) 0.0277(14) Uani 1 1 d D . .
H5O H 0.571(11) 1.353(12) -0.027(9) 0.042 Uiso 1 1 d D . .
O6 O 0.4822(7) 1.2056(7) 0.3693(6) 0.0192(12) Uani 1 1 d . . .
O7 O 0.4622(8) 1.3668(8) 0.1543(6) 0.0236(13) Uani 1 1 d . . .
C1 C 0.7705(9) 0.8291(10) 0.1593(8) 0.0126(14) Uani 1 1 d . . .
C2 C 0.6756(9) 0.9505(10) 0.2310(8) 0.0143(15) Uani 1 1 d . . .
H2A H 0.6437 0.9245 0.3328 0.017 Uiso 1 1 calc R . .
C3 C 0.6285(9) 1.1077(10) 0.1540(8) 0.0134(15) Uani 1 1 d U . .
C4 C 0.6824(10) 1.1473(10) -0.0007(8) 0.0167(16) Uani 1 1 d . . .
C5 C 0.7795(10) 1.0281(11) -0.0736(8) 0.0183(17) Uani 1 1 d . . .
H5A H 0.8148 1.0548 -0.1752 0.022 Uiso 1 1 calc R . .
C6 C 0.8227(10) 0.8701(10) 0.0065(8) 0.0148(15) Uani 1 1 d . . .
C7 C 0.5209(9) 1.2336(10) 0.2309(8) 0.0131(15) Uani 1 1 d U . .

loop_
_atom_site_aniso_label
_atom_site_aniso_U_11
_atom_site_aniso_U_22
_atom_site_aniso_U_33
_atom_site_aniso_U_23
_atom_site_aniso_U_13
_atom_site_aniso_U_12
Pb1 0.01946(16) 0.01622(17) 0.01503(17) -0.00617(11) -0.00277(11) 0.00374(11)
S1 0.0193(9) 0.0124(10) 0.0154(9) -0.0041(7) -0.0030(7) 0.0042(7)
O1 0.056(4) 0.018(3) 0.018(3) -0.010(2) -0.001(3) 0.016(3)
O1W 0.026(3) 0.039(4) 0.023(3) -0.010(3) -0.005(3) -0.004(3)
O2 0.024(3) 0.022(3) 0.016(3) -0.002(2) -0.002(2) -0.007(2)
O2W 0.025(3) 0.041(4) 0.035(4) -0.004(3) -0.011(3) -0.008(3)
O3 0.027(3) 0.026(4) 0.033(3) -0.002(3) -0.017(3) -0.001(3)
O4 0.039(3) 0.021(3) 0.018(3) -0.011(2) -0.002(3) 0.015(3)
O5 0.039(4) 0.018(3) 0.023(3) -0.003(2) -0.002(3) 0.014(3)
O6 0.027(3) 0.019(3) 0.013(3) -0.008(2) -0.001(2) 0.009(2)
O7 0.033(3) 0.020(3) 0.019(3) -0.005(2) -0.008(2) 0.011(3)
C1 0.015(3) 0.013(4) 0.012(4) -0.007(3) -0.005(3) 0.004(3)
C2 0.015(3) 0.016(4) 0.010(3) -0.002(3) 0.000(3) -0.004(3)
C3 0.015(3) 0.012(4) 0.015(3) -0.009(3) -0.001(3) 0.002(3)
C4 0.022(4) 0.014(4) 0.016(4) -0.009(3) -0.004(3) 0.004(3)
C5 0.025(4) 0.022(4) 0.008(4) -0.005(3) -0.003(3) 0.007(3)
C6 0.017(3) 0.017(4) 0.011(4) -0.008(3) 0.001(3) 0.001(3)
C7 0.014(3) 0.011(4) 0.018(4) -0.012(3) -0.002(3) 0.002(3)

loop_
_atom_type_symbol
_atom_type_description
_atom_type_scat_dispersion_real
_atom_type_scat_dispersion_imag
_atom_type_scat_source
C C 0.0033 0.0016 'International Tables Vol C Tables 4.2.6.8 and 6.1.1.4'
H H 0.0000 0.0000 'International Tables Vol C Tables 4.2.6.8 and 6.1.1.4'
O O 0.0106 0.0060 'International Tables Vol C Tables 4.2.6.8 and 6.1.1.4'
S S 0.1246 0.1234 'International Tables Vol C Tables 4.2.6.8 and 6.1.1.4'
Pb Pb -3.3944 10.1111 'International Tables Vol C Tables 4.2.6.8 and 6.1.1.4'

loop_
_geom_angle_atom_site_label_1
_geom_angle_atom_site_label_2
_geom_angle_atom_site_label_3
_geom_angle
_geom_angle_site_symmetry_1
_geom_angle_site_symmetry_3
O7 Pb1 O1W 76.6(2) . .
O7 Pb1 O6 51.65(17) . .
O1W Pb1 O6 70.21(19) . .
O7 Pb1 O2 79.43(19) . 1_565
O1W Pb1 O2 140.79(19) . 1_565
O6 Pb1 O2 70.58(18) . 1_565
O7 Pb1 O2 127.14(18) . 2_676
O1W Pb1 O2 107.02(18) . 2_676
O6 Pb1 O2 79.24(17) . 2_676
O2 Pb1 O2 65.17(18) 1_565 2_676
O1 S1 O3 113.5(4) . .
O1 S1 O2 113.6(4) . .
O3 S1 O2 108.5(3) . .
O1 S1 C1 106.3(3) . .
O3 S1 C1 109.2(4) . .
O2 S1 C1 105.3(3) . .
Pb1 O1W H1W1 113(7) . .
Pb1 O1W H1W2 118(7) . .
H1W1 O1W H1W2 109.8(18) . .
S1 O2 Pb1 139.7(3) . 1_545
S1 O2 Pb1 105.5(3) . 2_676
Pb1 O2 Pb1 114.83(18) 1_545 2_676
H2W1 O2W H2W2 109.7(18) . .
C6 O4 H4O 108(7) . .
C4 O5 H5O 107(7) . .
C7 O6 Pb1 91.1(4) . .
C7 O7 Pb1 96.6(4) . .
C2 C1 C6 119.4(7) . .
C2 C1 S1 118.1(5) . .
C6 C1 S1 122.4(5) . .
C3 C2 C1 121.2(7) . .
C3 C2 H2A 119.4 . .
C1 C2 H2A 119.4 . .
C2 C3 C4 118.7(6) . .
C2 C3 C7 120.9(7) . .
C4 C3 C7 120.4(7) . .
O5 C4 C5 117.1(7) . .
O5 C4 C3 122.2(6) . .
C5 C4 C3 120.7(7) . .
C6 C5 C4 119.3(7) . .
C6 C5 H5A 120.3 . .
C4 C5 H5A 120.3 . .
O4 C6 C5 115.4(6) . .
O4 C6 C1 123.9(7) . .
C5 C6 C1 120.6(7) . .
O6 C7 O7 120.6(6) . .
O6 C7 C3 121.1(7) . .
O7 C7 C3 118.2(7) . .

loop_
_geom_bond_atom_site_label_1
_geom_bond_atom_site_label_2
_geom_bond_distance
_geom_bond_site_symmetry_2
Pb1 O7 2.463(5) .
Pb1 O1W 2.503(7) .
Pb1 O6 2.582(5) .
Pb1 O2 2.693(6) 1_565
Pb1 O2 2.712(6) 2_676
S1 O1 1.441(6) .
S1 O3 1.460(6) .
S1 O2 1.464(5) .
S1 C1 1.766(7) .
O1W H1W1 0.85(8) .
O1W H1W2 0.85(8) .
O2 Pb1 2.693(5) 1_545
O2 Pb1 2.712(5) 2_676
O2W H2W1 0.85(8) .
O2W H2W2 0.85(8) .
O4 C6 1.357(9) .
O4 H4O 0.85(8) .
O5 C4 1.349(9) .
O5 H5O 0.85(8) .
O6 C7 1.265(9) .
O7 C7 1.269(9) .
C1 C2 1.394(10) .
C1 C6 1.398(10) .
C2 C3 1.373(10) .
C2 H2A 0.9300 .
C3 C4 1.415(10) .
C3 C7 1.488(9) .
C4 C5 1.394(10) .
C5 C6 1.379(10) .
C5 H5A 0.9300 .

loop_
_geom_hbond_atom_site_label_D
_geom_hbond_atom_site_label_H
_geom_hbond_atom_site_label_A
_geom_hbond_distance_DH
_geom_hbond_distance_HA
_geom_hbond_distance_DA
_geom_hbond_angle_DHA
_geom_hbond_site_symmetry_A
O1W H1W1 O4 0.85(8) 1.95(3) 2.758(8) 159(8) 2_675
O1W H1W2 O2W 0.85(8) 1.94(3) 2.748(9) 159(7) 2_586
O2W H2W1 O6 0.85(8) 2.48(6) 3.191(9) 141(7) 1_565
O2W H2W2 O6 0.85(8) 1.96(2) 2.803(8) 170(8) 2_686
O4 H4O O1 0.85(8) 1.89(6) 2.619(8) 143(9) .
O5 H5O O7 0.85(8) 1.79(5) 2.554(8) 149(10) .

loop_
_geom_torsion_atom_site_label_1
_geom_torsion_atom_site_label_2
_geom_torsion_atom_site_label_3
_geom_torsion_atom_site_label_4
_geom_torsion
_geom_torsion_site_symmetry_1
_geom_torsion_site_symmetry_2
_geom_torsion_site_symmetry_3
_geom_torsion_site_symmetry_4
O1 S1 O2 Pb1 -55.6(6) . . . 1_545
O3 S1 O2 Pb1 177.1(5) . . . 1_545
C1 S1 O2 Pb1 60.3(6) . . . 1_545
O1 S1 O2 Pb1 121.7(3) . . . 2_676
O3 S1 O2 Pb1 -5.6(4) . . . 2_676
C1 S1 O2 Pb1 -122.4(3) . . . 2_676
O7 Pb1 O6 C7 -0.3(4) . . . .
O1W Pb1 O6 C7 88.0(5) . . . .
O2 Pb1 O6 C7 -92.0(5) 1_565 . . .
O2 Pb1 O6 C7 -159.3(5) 2_676 . . .
O1W Pb1 O7 C7 -74.9(5) . . . .
O6 Pb1 O7 C7 0.3(4) . . . .
O2 Pb1 O7 C7 73.8(5) 1_565 . . .
O2 Pb1 O7 C7 26.4(6) 2_676 . . .
O1 S1 C1 C2 167.5(6) . . . .
O3 S1 C1 C2 -69.7(7) . . . .
O2 S1 C1 C2 46.6(7) . . . .
O1 S1 C1 C6 -10.1(8) . . . .
O3 S1 C1 C6 112.8(7) . . . .
O2 S1 C1 C6 -130.9(7) . . . .
C6 C1 C2 C3 1.7(12) . . . .
S1 C1 C2 C3 -175.9(6) . . . .
C1 C2 C3 C4 -1.7(11) . . . .
C1 C2 C3 C7 177.6(7) . . . .
C2 C3 C4 O5 -179.1(7) . . . .
C7 C3 C4 O5 1.7(12) . . . .
C2 C3 C4 C5 0.7(12) . . . .
C7 C3 C4 C5 -178.5(7) . . . .
O5 C4 C5 C6 180.0(7) . . . .
C3 C4 C5 C6 0.2(12) . . . .
C4 C5 C6 O4 179.8(7) . . . .
C4 C5 C6 C1 -0.2(12) . . . .
C2 C1 C6 O4 179.3(7) . . . .
S1 C1 C6 O4 -3.2(11) . . . .
C2 C1 C6 C5 -0.7(12) . . . .
S1 C1 C6 C5 176.8(6) . . . .
Pb1 O6 C7 O7 0.5(8) . . . .
Pb1 O6 C7 C3 -176.6(6) . . . .
Pb1 O7 C7 O6 -0.5(8) . . . .
Pb1 O7 C7 C3 176.6(6) . . . .
C2 C3 C7 O6 5.5(11) . . . .
C4 C3 C7 O6 -175.2(7) . . . .
C2 C3 C7 O7 -171.6(7) . . . .
C4 C3 C7 O7 7.7(11) . . . .
